data_1544066
loop_
_publ_author_name
'Zhou, Fengtao'
'Yamamoto, Hisashi'

_publ_section_title
;
 A Disulfonimide Catalyst for Highly Enantioselective Mukaiyama-Mannich
 Reaction.
;
_journal_issue 19
_journal_name_full 'Organic letters'
_journal_page_first 4974
_journal_page_last 4977
_journal_paper_doi 10.1021/acs.orglett.6b02262
_journal_volume 18
_journal_year 2016
_chemical_formula_moiety 'C19 H22 Br N O4'
_chemical_formula_sum 'C19 H22 Br N O4'
_chemical_formula_weight 408.29
_space_group_IT_number 19
_symmetry_cell_setting orthorhombic
_symmetry_Int_Tables_number 19
_symmetry_space_group_name_Hall 'P 2ac 2ab'
_symmetry_space_group_name_H-M 'P 21 21 21'
_atom_sites_solution_hydrogens geom
_atom_sites_solution_primary direct
_atom_sites_solution_secondary difmap
_cell_angle_alpha 90.0000
_cell_angle_beta 90.0000
_cell_angle_gamma 90.0000
_cell_formula_units_Z 4
_cell_length_a 8.5367(9)
_cell_length_b 15.0339(16)
_cell_length_c 14.7258(16)
_cell_measurement_reflns_used 17521
_cell_measurement_temperature 293
_cell_measurement_theta_max 27.55
_cell_measurement_theta_min 3.04
_cell_volume 1889.9(3)
_computing_cell_refinement PROCESS-AUTO
_computing_data_collection PROCESS-AUTO
_computing_data_reduction PROCESS-AUTO
_computing_molecular_graphics 'CrystalStructure 4.0'
_computing_publication_material 'CrystalStructure 4.0 (Rigaku, 2010)'
_computing_structure_refinement 'SHELXL97 (Sheldrick, 2008)'
_computing_structure_solution 'SIR2004 (Burla, et al., 2005)'
_diffrn_ambient_temperature 293
_diffrn_detector_area_resol_mean 6.849
_diffrn_measured_fraction_theta_full 0.998
_diffrn_measured_fraction_theta_max 0.998
_diffrn_measurement_device_type 'Rigaku XtaLAB mini'
_diffrn_measurement_method \w
_diffrn_radiation_type 'Mo K\a'
_diffrn_radiation_wavelength 0.71075
_diffrn_reflns_av_R_equivalents 0.0595
_diffrn_reflns_limit_h_max 11
_diffrn_reflns_limit_h_min -11
_diffrn_reflns_limit_k_max 19
_diffrn_reflns_limit_k_min -19
_diffrn_reflns_limit_l_max 19
_diffrn_reflns_limit_l_min -19
_diffrn_reflns_number 20009
_diffrn_reflns_theta_full 27.47
_diffrn_reflns_theta_max 27.47
_diffrn_standards_number 0
_exptl_absorpt_coefficient_mu 2.204
_exptl_absorpt_correction_type none
_exptl_crystal_colour Colorless
_exptl_crystal_density_diffrn 1.435
_exptl_crystal_density_method 'not measured'
_exptl_crystal_description Prism
_exptl_crystal_F_000 840.00
_exptl_crystal_size_max 0.200
_exptl_crystal_size_mid 0.200
_exptl_crystal_size_min 0.200
_refine_diff_density_max 0.410
_refine_diff_density_min -0.480
_refine_ls_abs_structure_details 'Flack, H. D. (1983), Acta Cryst. A39, 876-881.  1855 Friedel Pairs'
_refine_ls_abs_structure_Flack 0.986(9)
_refine_ls_extinction_method none
_refine_ls_goodness_of_fit_ref 1.019
_refine_ls_hydrogen_treatment constr
_refine_ls_number_parameters 227
_refine_ls_number_reflns 4319
_refine_ls_number_restraints 0
_refine_ls_R_factor_gt 0.0371
_refine_ls_shift/su_max 0.000
_refine_ls_structure_factor_coef Fsqd
_refine_ls_weighting_details 'w = 1/[\s^2^(Fo^2^)+(0.0397P)^2^+0.4811P] where P=(Fo^2^+2Fc^2^)/3'
_refine_ls_weighting_scheme calc
_refine_ls_wR_factor_ref 0.0877
_reflns_number_gt 3633
_reflns_number_total 4319
_reflns_threshold_expression F^2^>2.0\s(F^2^)
_cod_data_source_file ol6b02262_si_003.cif
_cod_data_source_block User-defined
_cod_depositor_comments 'Adding full bibliography for 1544066.cif.'
_cod_original_cell_volume 1889.9(4)
_cod_database_code 1544066

loop_
_symmetry_equiv_pos_site_id
_symmetry_equiv_pos_as_xyz
1 +X,+Y,+Z
2 1/2+X,1/2-Y,-Z
3 -X,1/2+Y,1/2-Z
4 1/2-X,-Y,1/2+Z

loop_
_atom_site_label
_atom_site_type_symbol
_atom_site_fract_x
_atom_site_fract_y
_atom_site_fract_z
_atom_site_U_iso_or_equiv
_atom_site_adp_type
_atom_site_occupancy
_atom_site_symmetry_multiplicity
_atom_site_calc_flag
_atom_site_refinement_flags
Br1 Br 0.36562(3) 0.45313(2) 0.17972(3) 0.04424(11) Uani 1.0 4 d .
O1 O 1.0832(3) 0.70750(14) -0.06288(16) 0.0388(6) Uani 1.0 4 d .
O2 O 0.5300(3) 0.28035(13) 0.19822(15) 0.0332(5) Uani 1.0 4 d .
O3 O 0.8055(3) 0.62294(15) -0.01873(14) 0.0345(6) Uani 1.0 4 d .
O4 O 1.2217(3) 0.59120(14) -0.01194(16) 0.0389(6) Uani 1.0 4 d .
N17 N 0.9255(3) 0.64111(16) 0.14511(15) 0.0269(6) Uani 1.0 4 d .
C2 C 0.9255(4) 0.64551(18) 0.23929(18) 0.0225(6) Uani 1.0 4 d .
C3 C 0.5836(4) 0.43004(19) 0.16268(19) 0.0266(7) Uani 1.0 4 d .
C4 C 0.6805(4) 0.49883(19) 0.13867(19) 0.0248(7) Uani 1.0 4 d .
C5 C 0.8329(4) 0.7086(2) 0.2831(2) 0.0298(8) Uani 1.0 4 d .
C6 C 0.9510(4) 0.55703(18) 0.09839(18) 0.0255(6) Uani 1.0 4 d .
C7 C 0.8947(4) 0.39781(19) 0.1404(2) 0.0285(7) Uani 1.0 4 d .
C8 C 0.8343(4) 0.7167(3) 0.3762(3) 0.0370(8) Uani 1.0 4 d .
C9 C 0.9479(4) 0.57525(19) -0.00558(19) 0.0263(7) Uani 1.0 4 d .
C10 C 0.7960(4) 0.32770(18) 0.1637(2) 0.0299(7) Uani 1.0 4 d .
C11 C 1.0186(5) 0.5982(3) 0.3865(3) 0.0379(8) Uani 1.0 4 d .
C12 C 0.8398(4) 0.48297(18) 0.12688(19) 0.0253(7) Uani 1.0 4 d .
C13 C 1.0167(4) 0.5889(2) 0.2933(2) 0.0319(8) Uani 1.0 4 d .
C14 C 1.0884(4) 0.6342(2) -0.0298(2) 0.0291(7) Uani 1.0 4 d .
C15 C 0.9271(5) 0.6619(3) 0.4287(3) 0.0407(9) Uani 1.0 4 d .
C16 C 0.5868(5) 0.1923(3) 0.2148(3) 0.0493(10) Uani 1.0 4 d .
C18 C 0.7580(5) 0.6390(3) -0.1106(2) 0.0459(9) Uani 1.0 4 d .
C19 C 0.9571(5) 0.4893(3) -0.0608(3) 0.0435(9) Uani 1.0 4 d .
C20 C 1.3648(4) 0.6375(3) -0.0321(3) 0.0506(9) Uani 1.0 4 d .
C21 C 0.6373(4) 0.34336(17) 0.17525(18) 0.0262(6) Uani 1.0 4 d .
H1A H 0.9992 0.6792 0.1252 0.0323 Uiso 1.0 4 calc R
H1B H 0.8326 0.6624 0.1261 0.0323 Uiso 1.0 4 calc R
H4 H 0.6401 0.5557 0.1303 0.0298 Uiso 1.0 4 calc R
H5 H 0.7690 0.7458 0.2489 0.0358 Uiso 1.0 4 calc R
H6 H 1.0573 0.5373 0.1136 0.0306 Uiso 1.0 4 calc R
H7 H 1.0013 0.3868 0.1338 0.0341 Uiso 1.0 4 calc R
H8 H 0.7720 0.7595 0.4040 0.0444 Uiso 1.0 4 calc R
H10 H 0.8364 0.2707 0.1715 0.0359 Uiso 1.0 4 calc R
H11 H 1.0821 0.5613 0.4213 0.0455 Uiso 1.0 4 calc R
H13 H 1.0765 0.5446 0.2660 0.0383 Uiso 1.0 4 calc R
H15 H 0.9282 0.6678 0.4916 0.0489 Uiso 1.0 4 calc R
H16A H 0.6604 0.1935 0.2641 0.0592 Uiso 1.0 4 calc R
H16B H 0.6376 0.1701 0.1612 0.0592 Uiso 1.0 4 calc R
H16C H 0.5007 0.1542 0.2303 0.0592 Uiso 1.0 4 calc R
H18A H 0.7450 0.5833 -0.1415 0.0551 Uiso 1.0 4 calc R
H18B H 0.8367 0.6736 -0.1409 0.0551 Uiso 1.0 4 calc R
H18C H 0.6606 0.6709 -0.1108 0.0551 Uiso 1.0 4 calc R
H19A H 0.9460 0.5028 -0.1242 0.0522 Uiso 1.0 4 calc R
H19B H 0.8744 0.4499 -0.0424 0.0522 Uiso 1.0 4 calc R
H19C H 1.0565 0.4612 -0.0506 0.0522 Uiso 1.0 4 calc R
H20A H 1.3703 0.6909 0.0036 0.0607 Uiso 1.0 4 calc R
H20B H 1.3671 0.6526 -0.0955 0.0607 Uiso 1.0 4 calc R
H20C H 1.4525 0.6000 -0.0180 0.0607 Uiso 1.0 4 calc R

loop_
_atom_site_aniso_label
_atom_site_aniso_U_11
_atom_site_aniso_U_22
_atom_site_aniso_U_33
_atom_site_aniso_U_12
_atom_site_aniso_U_13
_atom_site_aniso_U_23
Br1 0.02067(15) 0.03781(17) 0.0742(3) 0.00340(13) 0.00251(17) 0.00178(18)
O1 0.0367(14) 0.0280(12) 0.0517(14) -0.0029(10) 0.0026(11) 0.0062(10)
O2 0.0282(12) 0.0239(11) 0.0476(14) -0.0037(9) 0.0013(10) 0.0034(10)
O3 0.0288(12) 0.0487(15) 0.0260(12) -0.0021(10) -0.0004(9) 0.0014(10)
O4 0.0272(13) 0.0301(12) 0.0595(16) -0.0003(10) 0.0099(11) 0.0091(11)
N17 0.0302(14) 0.0225(12) 0.0281(14) -0.0018(10) 0.0024(10) -0.0005(10)
C2 0.0213(15) 0.0222(15) 0.0238(15) -0.0070(12) 0.0010(11) 0.0010(12)
C3 0.0198(14) 0.0319(16) 0.0282(16) 0.0035(11) 0.0020(11) -0.0037(12)
C4 0.0281(16) 0.0209(14) 0.0256(15) 0.0022(12) -0.0009(11) -0.0030(12)
C5 0.0266(19) 0.0277(17) 0.0352(18) -0.0006(12) 0.0034(13) -0.0032(13)
C6 0.0253(15) 0.0216(15) 0.0296(16) -0.0038(13) 0.0021(11) -0.0006(12)
C7 0.0195(16) 0.0281(16) 0.0377(17) 0.0020(12) 0.0045(12) -0.0025(12)
C8 0.036(2) 0.0396(19) 0.0350(19) -0.0060(15) 0.0118(14) -0.0056(14)
C9 0.0258(17) 0.0275(16) 0.0258(16) -0.0061(12) 0.0036(12) -0.0019(12)
C10 0.0310(16) 0.0201(14) 0.0386(19) 0.0040(12) 0.0010(13) 0.0006(13)
C11 0.045(3) 0.037(2) 0.0319(19) -0.0066(16) -0.0054(15) 0.0096(15)
C12 0.0271(17) 0.0246(14) 0.0242(15) -0.0012(11) 0.0019(12) -0.0043(11)
C13 0.0367(19) 0.0261(16) 0.0329(18) 0.0018(13) 0.0015(13) 0.0001(13)
C14 0.0290(16) 0.0278(16) 0.0306(16) -0.0052(12) 0.0038(12) -0.0078(13)
C15 0.055(3) 0.043(2) 0.0236(17) -0.0113(17) 0.0050(15) 0.0010(15)
C16 0.040(3) 0.0272(18) 0.081(3) -0.0056(15) 0.0010(18) 0.0045(17)
C18 0.040(2) 0.070(3) 0.0273(19) -0.0123(19) -0.0046(15) 0.0052(17)
C19 0.053(3) 0.0386(19) 0.039(2) -0.0142(17) 0.0158(17) -0.0120(15)
C20 0.0267(18) 0.046(2) 0.079(3) -0.0070(17) 0.009(2) 0.0130(19)
C21 0.0272(14) 0.0258(14) 0.0257(14) -0.0011(12) -0.0024(15) -0.0024(12)

loop_
_atom_type_symbol
_atom_type_description
_atom_type_scat_dispersion_real
_atom_type_scat_dispersion_imag
_atom_type_scat_source
Br Br -0.2901 2.4595
;
International Tables for Crystallography
(1992, Vol. C, Tables 4.2.6.8 and 6.1.1.4)
;
O O 0.0106 0.0060
;
International Tables for Crystallography
(1992, Vol. C, Tables 4.2.6.8 and 6.1.1.4)
;
N N 0.0061 0.0033
;
International Tables for Crystallography
(1992, Vol. C, Tables 4.2.6.8 and 6.1.1.4)
;
C C 0.0033 0.0016
;
International Tables for Crystallography
(1992, Vol. C, Tables 4.2.6.8 and 6.1.1.4)
;
H H 0.0000 0.0000
;
International Tables for Crystallography
(1992, Vol. C, Table 6.1.1.4)
;

loop_
_geom_angle_atom_site_label_1
_geom_angle_atom_site_label_2
_geom_angle_atom_site_label_3
_geom_angle
_geom_angle_publ_flag
C16 O2 C21 117.3(3) yes
C9 O3 C18 117.0(3) yes
C14 O4 C20 116.6(3) yes
C2 N17 C6 120.9(3) yes
N17 C2 C5 119.7(3) yes
N17 C2 C13 122.6(3) yes
C5 C2 C13 117.8(3) yes
Br1 C3 C4 119.0(3) yes
Br1 C3 C21 118.2(2) yes
C4 C3 C21 122.8(3) yes
C3 C4 C12 119.5(3) yes
C2 C5 C8 121.2(3) yes
N17 C6 C9 108.0(3) yes
N17 C6 C12 114.3(3) yes
C9 C6 C12 112.9(3) yes
C10 C7 C12 122.2(3) yes
C5 C8 C15 120.6(3) yes
O3 C9 C6 103.7(3) yes
O3 C9 C14 110.2(3) yes
O3 C9 C19 113.4(3) yes
C6 C9 C14 108.5(3) yes
C6 C9 C19 112.0(3) yes
C14 C9 C19 109.0(3) yes
C7 C10 C21 119.6(3) yes
C13 C11 C15 120.7(4) yes
C4 C12 C6 121.3(3) yes
C4 C12 C7 118.3(3) yes
C6 C12 C7 120.5(3) yes
C2 C13 C11 120.6(3) yes
O1 C14 O4 123.6(3) yes
O1 C14 C9 126.4(3) yes
O4 C14 C9 109.9(3) yes
C8 C15 C11 119.0(3) yes
O2 C21 C3 117.6(3) yes
O2 C21 C10 124.8(3) yes
C3 C21 C10 117.6(3) yes
C2 N17 H1A 107.103 no
C2 N17 H1B 107.108 no
C6 N17 H1A 107.103 no
C6 N17 H1B 107.100 no
H1A N17 H1B 106.798 no
C3 C4 H4 120.242 no
C12 C4 H4 120.239 no
C2 C5 H5 119.429 no
C8 C5 H5 119.420 no
N17 C6 H6 107.074 no
C9 C6 H6 107.071 no
C12 C6 H6 107.066 no
C10 C7 H7 118.898 no
C12 C7 H7 118.896 no
C5 C8 H8 119.669 no
C15 C8 H8 119.683 no
C7 C10 H10 120.219 no
C21 C10 H10 120.222 no
C13 C11 H11 119.620 no
C15 C11 H11 119.636 no
C2 C13 H13 119.699 no
C11 C13 H13 119.705 no
C8 C15 H15 120.479 no
C11 C15 H15 120.483 no
O2 C16 H16A 109.471 no
O2 C16 H16B 109.473 no
O2 C16 H16C 109.469 no
H16A C16 H16B 109.472 no
H16A C16 H16C 109.471 no
H16B C16 H16C 109.470 no
O3 C18 H18A 109.468 no
O3 C18 H18B 109.475 no
O3 C18 H18C 109.474 no
H18A C18 H18B 109.467 no
H18A C18 H18C 109.464 no
H18B C18 H18C 109.479 no
C9 C19 H19A 109.475 no
C9 C19 H19B 109.467 no
C9 C19 H19C 109.476 no
H19A C19 H19B 109.468 no
H19A C19 H19C 109.477 no
H19B C19 H19C 109.466 no
O4 C20 H20A 109.470 no
O4 C20 H20B 109.468 no
O4 C20 H20C 109.468 no
H20A C20 H20B 109.478 no
H20A C20 H20C 109.472 no
H20B C20 H20C 109.470 no

loop_
_geom_bond_atom_site_label_1
_geom_bond_atom_site_label_2
_geom_bond_distance
_geom_bond_publ_flag
Br1 C3 1.910(3) yes
O1 C14 1.205(4) yes
O2 C16 1.431(4) yes
O2 C21 1.360(4) yes
O3 C9 1.425(4) yes
O3 C18 1.432(4) yes
O4 C14 1.335(4) yes
O4 C20 1.437(5) yes
N17 C2 1.388(4) yes
N17 C6 1.456(4) yes
C2 C5 1.393(4) yes
C2 C13 1.401(5) yes
C3 C4 1.371(4) yes
C3 C21 1.394(4) yes
C4 C12 1.391(4) yes
C5 C8 1.377(5) yes
C6 C9 1.556(4) yes
C6 C12 1.523(4) yes
C7 C10 1.392(4) yes
C7 C12 1.378(4) yes
C8 C15 1.380(5) yes
C9 C14 1.534(5) yes
C9 C19 1.529(5) yes
C10 C21 1.386(5) yes
C11 C13 1.380(5) yes
C11 C15 1.384(5) yes
N17 H1A 0.900 no
N17 H1B 0.900 no
C4 H4 0.930 no
C5 H5 0.930 no
C6 H6 0.980 no
C7 H7 0.930 no
C8 H8 0.930 no
C10 H10 0.930 no
C11 H11 0.930 no
C13 H13 0.930 no
C15 H15 0.930 no
C16 H16A 0.960 no
C16 H16B 0.960 no
C16 H16C 0.960 no
C18 H18A 0.960 no
C18 H18B 0.960 no
C18 H18C 0.960 no
C19 H19A 0.960 no
C19 H19B 0.960 no
C19 H19C 0.960 no
C20 H20A 0.960 no
C20 H20B 0.960 no
C20 H20C 0.960 no

loop_
_geom_contact_atom_site_label_1
_geom_contact_atom_site_label_2
_geom_contact_distance
_geom_contact_publ_flag
_geom_contact_site_symmetry_2
Br1 O2 2.965(2) no .
O1 O3 2.768(4) no .
O1 N17 3.492(4) no .
O1 C6 3.469(4) no .
O1 C18 3.043(5) no .
O1 C19 3.453(4) no .
O1 C20 2.662(5) no .
O3 O4 3.586(4) no .
O3 N17 2.635(3) no .
O3 C4 3.161(4) no .
O3 C12 3.018(4) no .
O4 N17 3.508(4) no .
O4 C6 2.871(4) no .
O4 C19 2.823(5) no .
N17 C4 2.993(4) no .
N17 C14 2.929(4) no .
C2 C4 3.381(4) no .
C2 C12 3.041(4) no .
C2 C15 2.801(5) no .
C3 C7 2.719(4) no .
C4 C9 3.323(4) no .
C4 C10 2.780(4) no .
C5 C11 2.753(5) no .
C6 C13 2.963(4) no .
C7 C9 3.456(4) no .
C7 C19 3.310(5) no .
C8 C13 2.759(5) no .
C10 C16 2.811(5) no .
C12 C13 3.289(5) no .
C12 C19 2.942(5) no .
C12 C21 2.811(4) no .
C14 C18 3.062(5) no .
C18 C19 2.914(6) no .
O1 O3 3.397(4) no 2_565
O1 C20 3.296(5) no 2_465
O2 C5 3.292(4) no 3_645
O2 C8 3.433(4) no 3_645
O2 C18 3.560(4) no 4_665
O3 O1 3.397(4) no 2_465
C5 O2 3.292(4) no 3_655
C5 C16 3.591(5) no 3_655
C7 C8 3.581(5) no 3_745
C8 O2 3.433(4) no 3_655
C8 C7 3.581(5) no 3_755
C10 C18 3.393(5) no 4_665
C16 C5 3.591(5) no 3_645
C18 O2 3.560(4) no 4_664
C18 C10 3.393(5) no 4_664
C18 C20 3.550(5) no 1_455
C18 C21 3.289(5) no 4_664
C20 O1 3.296(5) no 2_565
C20 C18 3.550(5) no 1_655
C21 C18 3.289(5) no 4_665
Br1 H4 2.8980 no .
O1 H1A 2.8930 no .
O1 H1B 3.5755 no .
O1 H18B 2.4517 no .
O1 H19A 3.4147 no .
O1 H20A 2.6504 no .
O1 H20B 2.6040 no .
O2 H10 2.6488 no .
O3 H1A 2.8186 no .
O3 H1B 2.2257 no .
O3 H4 2.7988 no .
O3 H6 3.1737 no .
O3 H19A 2.6674 no .
O3 H19B 2.6900 no .
O3 H19C 3.2750 no .
O4 H1A 3.0724 no .
O4 H6 2.4582 no .
O4 H19A 3.1688 no .
O4 H19C 2.4772 no .
N17 H4 2.7622 no .
N17 H5 2.5685 no .
N17 H13 2.6339 no .
C2 H4 3.2147 no .
C2 H6 2.7088 no .
C2 H8 3.2468 no .
C2 H11 3.2514 no .
C3 H10 3.2261 no .
C4 H1B 2.7866 no .
C4 H6 3.2886 no .
C4 H7 3.2156 no .
C4 H19B 3.2235 no .
C5 H1A 2.7599 no .
C5 H1B 2.4142 no .
C5 H13 3.2349 no .
C5 H15 3.2346 no .
C6 H4 2.6956 no .
C6 H7 2.6467 no .
C6 H13 2.6972 no .
C6 H19A 3.3784 no .
C6 H19B 2.7056 no .
C6 H19C 2.7748 no .
C7 H4 3.2217 no .
C7 H6 2.5458 no .
C7 H13 3.2710 no .
C7 H19B 2.8091 no .
C7 H19C 3.2746 no .
C8 H11 3.2211 no .
C9 H1A 2.5190 no .
C9 H1B 2.5391 no .
C9 H4 3.3161 no .
C9 H7 3.5278 no .
C9 H18A 2.6495 no .
C9 H18B 2.6573 no .
C9 H18C 3.2382 no .
C10 H16A 2.7565 no .
C10 H16B 2.7282 no .
C11 H8 3.2218 no .
C12 H1A 3.2492 no .
C12 H1B 2.6983 no .
C12 H10 3.2577 no .
C12 H13 3.0235 no .
C12 H19B 2.5591 no .
C12 H19C 3.2184 no .
C13 H1A 2.8261 no .
C13 H1B 3.1227 no .
C13 H5 3.2345 no .
C13 H6 2.7789 no .
C13 H15 3.2418 no .
C14 H1A 2.4994 no .
C14 H1B 3.1967 no .
C14 H6 2.5786 no .
C14 H18A 3.4481 no .
C14 H18B 2.7658 no .
C14 H19A 2.7056 no .
C14 H19B 3.3248 no .
C14 H19C 2.6345 no .
C14 H20A 2.5989 no .
C14 H20B 2.5826 no .
C14 H20C 3.1545 no .
C15 H5 3.2286 no .
C15 H13 3.2374 no .
C16 H10 2.5174 no .
C18 H1B 3.5600 no .
C18 H19A 2.6093 no .
C18 H19B 3.1746 no .
C19 H6 2.8018 no .
C19 H7 3.2755 no .
C19 H18A 2.5853 no .
C19 H18B 3.1824 no .
C21 H4 3.2601 no .
C21 H7 3.2340 no .
C21 H16A 2.6130 no .
C21 H16B 2.6125 no .
C21 H16C 3.1794 no .
H1A H4 3.5847 no .
H1A H5 2.8602 no .
H1A H6 2.1968 no .
H1A H13 2.9711 no .
H1B H4 2.2969 no .
H1B H5 2.2663 no .
H1B H6 2.6928 no .
H1B H13 3.4233 no .
H4 H5 3.5249 no .
H4 H6 3.5803 no .
H5 H8 2.2936 no .
H6 H7 2.3318 no .
H6 H13 2.2535 no .
H6 H19B 3.0723 no .
H6 H19C 2.6747 no .
H7 H10 2.3099 no .
H7 H13 3.1358 no .
H7 H19B 2.9670 no .
H7 H19C 2.9732 no .
H8 H15 2.3121 no .
H10 H16A 2.3383 no .
H10 H16B 2.2784 no .
H10 H16C 3.4694 no .
H11 H13 2.3009 no .
H11 H15 2.3153 no .
H18A H19A 2.1147 no .
H18A H19B 2.7147 no .
H18A H19C 3.4973 no .
H18B H19A 2.7434 no .
H18C H19A 3.5157 no .
Br1 H5 3.4846 no 3_645
Br1 H6 3.0788 no 1_455
Br1 H7 3.3353 no 1_455
Br1 H8 3.3719 no 3_645
Br1 H13 3.0978 no 1_455
Br1 H16C 3.4918 no 3_655
Br1 H19A 3.3705 no 4_665
O1 H1B 3.0368 no 2_565
O1 H5 3.2421 no 2_565
O1 H18C 3.2131 no 2_565
O1 H20A 2.5302 no 2_465
O1 H20C 3.3221 no 2_465
O2 H5 2.7186 no 3_645
O2 H8 3.0017 no 3_645
O2 H15 3.1612 no 4_664
O2 H18B 2.7175 no 4_665
O3 H20A 2.8620 no 2_465
O3 H20C 3.0334 no 1_455
O4 H11 3.0047 no 4_764
N17 H18C 3.5034 no 2_565
N17 H20A 3.3758 no 2_465
N17 H20B 3.2244 no 2_465
C2 H10 3.0662 no 3_755
C3 H15 2.9186 no 4_664
C3 H18A 3.2400 no 4_665
C3 H18B 3.3548 no 4_665
C3 H19A 3.3061 no 4_665
C4 H15 3.4385 no 4_664
C4 H16C 3.4013 no 3_655
C4 H18A 3.5227 no 4_665
C4 H20C 3.3809 no 1_455
C5 H7 3.2684 no 3_755
C5 H10 3.0485 no 3_755
C5 H16C 2.9689 no 3_655
C5 H20B 3.4752 no 2_465
C7 H8 3.5838 no 3_745
C7 H18A 3.4380 no 4_665
C8 H7 2.9208 no 3_755
C8 H10 3.0099 no 3_755
C8 H16C 3.3939 no 3_655
C8 H19B 3.2990 no 4_665
C9 H20A 3.5782 no 2_465
C10 H15 3.1766 no 4_664
C10 H18A 3.1852 no 4_665
C10 H18B 3.0920 no 4_665
C10 H18C 3.3406 no 4_665
C11 H10 2.9976 no 3_755
C11 H16B 3.2057 no 3_755
C11 H18A 3.5609 no 4_665
C11 H19B 3.5888 no 4_665
C11 H20C 3.3055 no 4_765
C13 H10 3.0522 no 3_755
C13 H16A 3.2843 no 3_755
C13 H16B 3.2635 no 3_755
C13 H18A 3.5518 no 4_665
C14 H20A 3.2449 no 2_465
C15 H7 3.5565 no 3_755
C15 H10 2.9883 no 3_755
C15 H19B 3.1039 no 4_665
C16 H5 3.1871 no 3_645
C16 H18B 3.0003 no 4_665
C16 H19A 3.4391 no 2_455
C16 H19C 3.3526 no 2_455
C18 H1A 3.5211 no 2_465
C18 H10 3.5767 no 4_664
C18 H16A 3.1985 no 4_664
C18 H20A 3.1532 no 2_465
C18 H20B 3.3513 no 1_455
C18 H20C 3.0008 no 1_455
C19 H16B 3.2098 no 2_555
C19 H16C 3.3187 no 2_555
C20 H1A 3.2843 no 2_565
C20 H1B 3.3221 no 2_565
C20 H4 3.5728 no 1_655
C20 H11 3.1005 no 4_764
C20 H18C 2.8235 no 1_655
C21 H15 2.7664 no 4_664
C21 H18A 3.0841 no 4_665
C21 H18B 2.7280 no 4_665
C21 H18C 3.5981 no 4_665
H1A C18 3.5211 no 2_565
H1A C20 3.2843 no 2_465
H1A H10 3.5811 no 3_755
H1A H16A 3.3384 no 3_755
H1A H18C 2.6501 no 2_565
H1A H20A 2.9367 no 2_465
H1A H20B 2.8026 no 2_465
H1B O1 3.0368 no 2_465
H1B C20 3.3221 no 2_465
H1B H16C 3.5466 no 3_655
H1B H20A 2.9353 no 2_465
H1B H20B 2.8323 no 2_465
H4 C20 3.5728 no 1_455
H4 H16C 2.8015 no 3_655
H4 H20A 3.5946 no 1_455
H4 H20C 2.7900 no 1_455
H5 Br1 3.4846 no 3_655
H5 O1 3.2421 no 2_465
H5 O2 2.7186 no 3_655
H5 C16 3.1871 no 3_655
H5 H7 3.3653 no 3_755
H5 H10 3.5869 no 3_755
H5 H16C 2.6999 no 3_655
H5 H20B 2.8528 no 2_465
H6 Br1 3.0788 no 1_655
H7 Br1 3.3353 no 1_655
H7 C5 3.2684 no 3_745
H7 C8 2.9208 no 3_745
H7 C15 3.5565 no 3_745
H7 H5 3.3653 no 3_745
H7 H8 2.7775 no 3_745
H8 Br1 3.3719 no 3_655
H8 O2 3.0017 no 3_655
H8 C7 3.5838 no 3_755
H8 H7 2.7775 no 3_755
H8 H10 3.5273 no 3_755
H8 H15 3.4888 no 2_466
H8 H16C 3.4407 no 3_655
H8 H19B 3.4785 no 4_665
H10 C2 3.0662 no 3_745
H10 C5 3.0485 no 3_745
H10 C8 3.0099 no 3_745
H10 C11 2.9976 no 3_745
H10 C13 3.0522 no 3_745
H10 C15 2.9883 no 3_745
H10 C18 3.5767 no 4_665
H10 H1A 3.5811 no 3_745
H10 H5 3.5869 no 3_745
H10 H8 3.5273 no 3_745
H10 H11 3.5020 no 3_745
H10 H13 3.5996 no 3_745
H10 H15 3.4936 no 3_745
H10 H18A 3.5899 no 4_665
H10 H18B 3.2425 no 4_665
H10 H18C 3.3236 no 4_665
H11 O4 3.0047 no 4_765
H11 C20 3.1005 no 4_765
H11 H10 3.5020 no 3_755
H11 H16B 3.1432 no 3_755
H11 H19C 3.1313 no 4_765
H11 H20B 3.2551 no 4_765
H11 H20C 2.6021 no 4_765
H13 Br1 3.0978 no 1_655
H13 H10 3.5996 no 3_755
H13 H16A 3.2020 no 3_755
H13 H16B 3.2658 no 3_755
H15 O2 3.1612 no 4_665
H15 C3 2.9186 no 4_665
H15 C4 3.4385 no 4_665
H15 C10 3.1766 no 4_665
H15 C21 2.7664 no 4_665
H15 H8 3.4888 no 2_566
H15 H10 3.4936 no 3_755
H15 H16B 3.5347 no 4_665
H15 H19B 3.1706 no 4_665
H16A C13 3.2843 no 3_745
H16A C18 3.1985 no 4_665
H16A H1A 3.3384 no 3_745
H16A H13 3.2020 no 3_745
H16A H18B 2.4384 no 4_665
H16A H18C 3.1436 no 4_665
H16A H20A 3.4309 no 3_745
H16B C11 3.2057 no 3_745
H16B C13 3.2635 no 3_745
H16B C19 3.2098 no 2_455
H16B H11 3.1432 no 3_745
H16B H13 3.2658 no 3_745
H16B H15 3.5347 no 4_664
H16B H19A 3.1193 no 2_455
H16B H19B 3.3710 no 2_455
H16B H19C 2.6515 no 2_455
H16C Br1 3.4918 no 3_645
H16C C4 3.4013 no 3_645
H16C C5 2.9689 no 3_645
H16C C8 3.3939 no 3_645
H16C C19 3.3187 no 2_455
H16C H1B 3.5466 no 3_645
H16C H4 2.8015 no 3_645
H16C H5 2.6999 no 3_645
H16C H8 3.4407 no 3_645
H16C H18B 3.4971 no 4_665
H16C H19A 2.8677 no 2_455
H16C H19B 3.3560 no 2_455
H16C H19C 3.1994 no 2_455
H18A C3 3.2400 no 4_664
H18A C4 3.5227 no 4_664
H18A C7 3.4380 no 4_664
H18A C10 3.1852 no 4_664
H18A C11 3.5609 no 4_664
H18A C13 3.5518 no 4_664
H18A C21 3.0841 no 4_664
H18A H10 3.5899 no 4_664
H18A H20B 3.4579 no 1_455
H18A H20C 3.0992 no 1_455
H18B O2 2.7175 no 4_664
H18B C3 3.3548 no 4_664
H18B C10 3.0920 no 4_664
H18B C16 3.0003 no 4_664
H18B C21 2.7280 no 4_664
H18B H10 3.2425 no 4_664
H18B H16A 2.4384 no 4_664
H18B H16C 3.4971 no 4_664
H18B H20A 2.8853 no 2_465
H18C O1 3.2131 no 2_465
H18C N17 3.5034 no 2_465
H18C C10 3.3406 no 4_664
H18C C20 2.8235 no 1_455
H18C C21 3.5981 no 4_664
H18C H1A 2.6501 no 2_465
H18C H10 3.3236 no 4_664
H18C H16A 3.1436 no 4_664
H18C H20A 3.0118 no 1_455
H18C H20A 3.1655 no 2_465
H18C H20B 2.5309 no 1_455
H18C H20C 2.4817 no 1_455
H19A Br1 3.3705 no 4_664
H19A C3 3.3061 no 4_664
H19A C16 3.4391 no 2_555
H19A H16B 3.1193 no 2_555
H19A H16C 2.8677 no 2_555
H19B C8 3.2990 no 4_664
H19B C11 3.5888 no 4_664
H19B C15 3.1039 no 4_664
H19B H8 3.4785 no 4_664
H19B H15 3.1706 no 4_664
H19B H16B 3.3710 no 2_555
H19B H16C 3.3560 no 2_555
H19C C16 3.3526 no 2_555
H19C H11 3.1313 no 4_764
H19C H16B 2.6515 no 2_555
H19C H16C 3.1994 no 2_555
H20A O1 2.5302 no 2_565
H20A O3 2.8620 no 2_565
H20A N17 3.3758 no 2_565
H20A C9 3.5782 no 2_565
H20A C14 3.2449 no 2_565
H20A C18 3.1532 no 2_565
H20A H1A 2.9367 no 2_565
H20A H1B 2.9353 no 2_565
H20A H4 3.5946 no 1_655
H20A H16A 3.4309 no 3_755
H20A H18B 2.8853 no 2_565
H20A H18C 3.0118 no 1_655
H20A H18C 3.1655 no 2_565
H20B N17 3.2244 no 2_565
H20B C5 3.4752 no 2_565
H20B C18 3.3513 no 1_655
H20B H1A 2.8026 no 2_565
H20B H1B 2.8323 no 2_565
H20B H5 2.8528 no 2_565
H20B H11 3.2551 no 4_764
H20B H18A 3.4579 no 1_655
H20B H18C 2.5309 no 1_655
H20C O1 3.3221 no 2_565
H20C O3 3.0334 no 1_655
H20C C4 3.3809 no 1_655
H20C C11 3.3055 no 4_764
H20C C18 3.0008 no 1_655
H20C H4 2.7900 no 1_655
H20C H11 2.6021 no 4_764
H20C H18A 3.0992 no 1_655
H20C H18C 2.4817 no 1_655

loop_
_geom_hbond_atom_site_label_D
_geom_hbond_atom_site_label_H
_geom_hbond_atom_site_label_A
_geom_hbond_distance_DA
_geom_hbond_distance_DH
_geom_hbond_distance_HA
_geom_hbond_angle_DHA
_geom_hbond_publ_flag
N17 H1B O3 2.635(3) 0.900 2.226 107.1 no

loop_
_geom_torsion_atom_site_label_1
_geom_torsion_atom_site_label_2
_geom_torsion_atom_site_label_3
_geom_torsion_atom_site_label_4
_geom_torsion
_geom_torsion_publ_flag
C16 O2 C21 C3 -177.4(3) no
C16 O2 C21 C10 2.4(4) no
C18 O3 C9 C6 -171.6(3) no
C18 O3 C9 C14 72.4(3) no
C18 O3 C9 C19 -50.0(4) no
C20 O4 C14 O1 1.6(5) no
C20 O4 C14 C9 179.2(3) no
C2 N17 C6 C9 -178.6(3) no
C2 N17 C6 C12 54.8(4) no
C6 N17 C2 C5 -149.3(3) no
C6 N17 C2 C13 31.1(4) no
N17 C2 C5 C8 -177.8(3) no
N17 C2 C13 C11 177.1(3) no
C5 C2 C13 C11 -2.6(5) no
C13 C2 C5 C8 1.9(4) no
Br1 C3 C4 C12 179.42(17) no
Br1 C3 C21 O2 0.5(4) no
Br1 C3 C21 C10 -179.26(16) no
C4 C3 C21 O2 -179.4(3) no
C4 C3 C21 C10 0.8(4) no
C21 C3 C4 C12 -0.6(5) no
C3 C4 C12 C6 178.8(3) no
C3 C4 C12 C7 -0.3(4) no
C2 C5 C8 C15 -0.5(5) no
N17 C6 C9 O3 -51.6(3) no
N17 C6 C9 C14 65.5(3) no
N17 C6 C9 C19 -174.1(2) no
N17 C6 C12 C4 43.2(4) no
N17 C6 C12 C7 -137.7(3) no
C9 C6 C12 C4 -80.8(3) no
C9 C6 C12 C7 98.3(3) no
C12 C6 C9 O3 75.8(3) no
C12 C6 C9 C14 -167.1(2) no
C12 C6 C9 C19 -46.8(3) no
C10 C7 C12 C4 1.2(5) no
C10 C7 C12 C6 -177.9(3) no
C12 C7 C10 C21 -1.0(5) no
C5 C8 C15 C11 -0.3(5) no
O3 C9 C14 O1 -6.2(4) no
O3 C9 C14 O4 176.1(2) no
C6 C9 C14 O1 -119.1(3) no
C6 C9 C14 O4 63.3(3) no
C19 C9 C14 O1 118.7(3) no
C19 C9 C14 O4 -58.9(3) no
C7 C10 C21 O2 -179.8(3) no
C7 C10 C21 C3 0.0(4) no
C13 C11 C15 C8 -0.5(5) no
C15 C11 C13 C2 1.9(5) no
